data_4087358
loop_
_publ_author_name
'Kaleta, Ji\<r\'i'
'Janou\<sek, Zbyn\<ek'
'Ne\<cas, Marek'
'Mazal, Ctibor'

_publ_section_title
;
 Molecular Rods Combiningo-Carborane and Bicyclo[1.1.1]pentane Cages: An
 Insertion of the Triple Bond Located Next to a Highly Strained Cage
;
_journal_issue 5
_journal_name_full Organometallics
_journal_page_first 967
_journal_paper_doi 10.1021/acs.organomet.5b00002
_journal_volume 34
_journal_year 2015
_chemical_formula_sum 'C15 H14 Cl2'
_chemical_formula_weight 265.16
_space_group_IT_number 2
_space_group_name_Hall '-P 1'
_space_group_name_H-M_alt 'P -1'
_symmetry_cell_setting triclinic
_symmetry_space_group_name_H-M 'P -1'
_atom_sites_solution_hydrogens geom
_atom_sites_solution_primary direct
_atom_sites_solution_secondary difmap
_audit_creation_method SHELXL-97
_cell_angle_alpha 100.940(9)
_cell_angle_beta 97.818(9)
_cell_angle_gamma 102.137(9)
_cell_formula_units_Z 2
_cell_length_a 6.1013(6)
_cell_length_b 10.2320(11)
_cell_length_c 11.1625(11)
_cell_measurement_reflns_used 2905
_cell_measurement_temperature 120(2)
_cell_measurement_theta_max 27.55
_cell_measurement_theta_min 3.10
_cell_volume 657.57(12)
_computing_cell_refinement 'CrysAlis RED (Oxford Diffraction Ltd, 2009)'
_computing_data_collection 'CrysAlis CCD (Oxford Diffraction Ltd, 2009)'
_computing_data_reduction 'CrysAlis RED (Oxford Diffraction Ltd, 2009)'
_computing_structure_refinement 'SHELXL-97 (Sheldrick, 1997)'
_computing_structure_solution 'SHELXS-97 (Sheldrick, 1990)'
_diffrn_ambient_temperature 120(2)
_diffrn_detector_area_resol_mean 8.4353
_diffrn_measured_fraction_theta_full 0.997
_diffrn_measured_fraction_theta_max 0.997
_diffrn_measurement_device_type 'Xcalibur, Sapphire2, large Be window'
_diffrn_measurement_method '\w scan'
_diffrn_radiation_monochromator graphite
_diffrn_radiation_source 'Enhance (Mo) X-ray Source'
_diffrn_radiation_type MoK\a
_diffrn_radiation_wavelength 0.71073
_diffrn_reflns_av_R_equivalents 0.0189
_diffrn_reflns_av_sigmaI/netI 0.0366
_diffrn_reflns_limit_h_max 6
_diffrn_reflns_limit_h_min -7
_diffrn_reflns_limit_k_max 9
_diffrn_reflns_limit_k_min -12
_diffrn_reflns_limit_l_max 13
_diffrn_reflns_limit_l_min -12
_diffrn_reflns_number 4839
_diffrn_reflns_theta_full 24.97
_diffrn_reflns_theta_max 24.97
_diffrn_reflns_theta_min 3.12
_diffrn_standards_number 0
_exptl_absorpt_coefficient_mu 0.468
_exptl_absorpt_correction_T_max 1.00000
_exptl_absorpt_correction_T_min 0.90900
_exptl_absorpt_correction_type multi-scan
_exptl_absorpt_process_details 'CrysAlis RED (Oxford Diffraction Ltd, 2009)'
_exptl_crystal_density_diffrn 1.339
_exptl_crystal_density_method 'not measured'
_exptl_crystal_description block
_exptl_crystal_F_000 276
_exptl_crystal_size_max 0.30
_exptl_crystal_size_mid 0.20
_exptl_crystal_size_min 0.20
_refine_diff_density_max 0.265
_refine_diff_density_min -0.171
_refine_diff_density_rms 0.046
_refine_ls_extinction_method none
_refine_ls_goodness_of_fit_ref 0.977
_refine_ls_hydrogen_treatment constr
_refine_ls_matrix_type full
_refine_ls_number_parameters 155
_refine_ls_number_reflns 2310
_refine_ls_number_restraints 0
_refine_ls_restrained_S_all 0.977
_refine_ls_R_factor_all 0.0408
_refine_ls_R_factor_gt 0.0305
_refine_ls_shift/su_max 0.001
_refine_ls_shift/su_mean 0.000
_refine_ls_structure_factor_coef Fsqd
_refine_ls_weighting_details 'calc w=1/[\s^2^(Fo^2^)+(0.0462P)^2^+0.0000P] where P=(Fo^2^+2Fc^2^)/3'
_refine_ls_weighting_scheme calc
_refine_ls_wR_factor_gt 0.0760
_refine_ls_wR_factor_ref 0.0781
_reflns_number_gt 1831
_reflns_number_total 2310
_reflns_threshold_expression >2sigma(I)
_cod_data_source_file om5b00002_si_002.cif
_cod_data_source_block 20_kal18
_cod_depositor_comments
;
The following automatic conversions were performed:

data item '_symmetry_cell_setting' value 'Triclinic' was changed to
'triclinic' in accordance with the
/home/saulius/struct/COD-crude-data/automatic-downloads/DataCite-retrospective/ACS/depositions/lib/dictionaries/cif_core.dic
dictionary named 'cif_core.dic' version 2.4.2 last updated on
2011-04-26.

Automatic conversion script
Id: cif_fix_values 6909 2019-04-08 15:41:33Z antanas 
;
_cod_original_sg_symbol_H-M P-1
_cod_database_code 4087358

loop_
_symmetry_equiv_pos_as_xyz
'x, y, z'
'-x, -y, -z'

loop_
_atom_site_label
_atom_site_type_symbol
_atom_site_fract_x
_atom_site_fract_y
_atom_site_fract_z
_atom_site_U_iso_or_equiv
_atom_site_adp_type
_atom_site_occupancy
_atom_site_symmetry_multiplicity
_atom_site_calc_flag
_atom_site_refinement_flags
Cl1 Cl 1.10930(8) 1.03228(5) 0.75711(4) 0.03014(15) Uani 1 1 d .
Cl2 Cl 0.91629(8) 0.77645(5) 0.57349(4) 0.02845(15) Uani 1 1 d .
C1 C 0.7397(3) 0.84812(18) 0.77763(15) 0.0183(4) Uani 1 1 d .
C2 C 0.5982(3) 0.77684(18) 0.89786(16) 0.0210(4) Uani 1 1 d .
C3 C 0.6627(3) 0.92991(18) 0.88915(16) 0.0227(4) Uani 1 1 d .
H3A H 0.5338 0.9714 0.8686 0.027 Uiso 1 1 calc R
H3B H 0.7861 0.9917 0.9551 0.027 Uiso 1 1 calc R
C4 C 0.8352(3) 0.76529(19) 0.86603(16) 0.0217(4) Uani 1 1 d .
H4A H 0.9695 0.8165 0.9305 0.026 Uiso 1 1 calc R
H4B H 0.8469 0.6724 0.8266 0.026 Uiso 1 1 calc R
C5 C 0.5070(3) 0.74155(19) 0.75565(15) 0.0230(4) Uani 1 1 d .
H5A H 0.3700 0.7734 0.7285 0.028 Uiso 1 1 calc R
H5B H 0.5018 0.6474 0.7107 0.028 Uiso 1 1 calc R
C6 C 0.8468(3) 0.90946(18) 0.68147(16) 0.0206(4) Uani 1 1 d .
C7 C 0.6962(3) 0.9793(2) 0.61051(17) 0.0301(5) Uani 1 1 d .
H7A H 0.6593 1.0528 0.6684 0.045 Uiso 1 1 calc R
H7B H 0.5552 0.9122 0.5667 0.045 Uiso 1 1 calc R
H7C H 0.7764 1.0184 0.5503 0.045 Uiso 1 1 calc R
C8 C 0.4881(3) 0.72824(19) 0.99372(16) 0.0240(4) Uani 1 1 d .
C9 C 0.3958(3) 0.69715(19) 1.07535(16) 0.0242(4) Uani 1 1 d .
C10 C 0.2733(3) 0.65449(18) 1.16853(16) 0.0216(4) Uani 1 1 d .
C11 C 0.0372(3) 0.60900(18) 1.14102(16) 0.0236(4) Uani 1 1 d .
H11A H -0.0427 0.6105 1.0623 0.028 Uiso 1 1 calc R
C12 C -0.0822(3) 0.56172(19) 1.22684(17) 0.0271(4) Uani 1 1 d .
H12A H -0.2434 0.5295 1.2066 0.032 Uiso 1 1 calc R
C13 C 0.0323(4) 0.5611(2) 1.34218(17) 0.0306(5) Uani 1 1 d .
H13A H -0.0497 0.5269 1.4008 0.037 Uiso 1 1 calc R
C14 C 0.2660(4) 0.6103(2) 1.37209(17) 0.0308(5) Uani 1 1 d .
H14A H 0.3439 0.6119 1.4523 0.037 Uiso 1 1 calc R
C15 C 0.3881(3) 0.65718(19) 1.28691(16) 0.0257(4) Uani 1 1 d .
H15A H 0.5490 0.6911 1.3084 0.031 Uiso 1 1 calc R

loop_
_atom_site_aniso_label
_atom_site_aniso_U_11
_atom_site_aniso_U_22
_atom_site_aniso_U_33
_atom_site_aniso_U_23
_atom_site_aniso_U_13
_atom_site_aniso_U_12
Cl1 0.0255(3) 0.0315(3) 0.0307(3) 0.0100(2) 0.0040(2) -0.0008(2)
Cl2 0.0358(3) 0.0313(3) 0.0216(3) 0.0057(2) 0.0110(2) 0.0119(2)
C1 0.0174(9) 0.0202(10) 0.0171(9) 0.0046(7) 0.0016(7) 0.0046(8)
C2 0.0214(10) 0.0226(10) 0.0174(9) 0.0038(8) 0.0025(7) 0.0030(8)
C3 0.0245(10) 0.0239(10) 0.0209(10) 0.0058(8) 0.0053(7) 0.0068(8)
C4 0.0235(10) 0.0238(10) 0.0193(10) 0.0079(8) 0.0035(7) 0.0065(8)
C5 0.0217(10) 0.0276(11) 0.0182(10) 0.0068(8) 0.0030(7) 0.0019(8)
C6 0.0184(9) 0.0221(10) 0.0216(10) 0.0049(8) 0.0029(7) 0.0061(8)
C7 0.0333(11) 0.0357(12) 0.0272(11) 0.0165(9) 0.0058(9) 0.0125(9)
C8 0.0259(11) 0.0239(10) 0.0209(10) 0.0042(8) 0.0040(8) 0.0043(8)
C9 0.0248(10) 0.0234(11) 0.0226(10) 0.0027(8) 0.0028(8) 0.0049(8)
C10 0.0294(11) 0.0188(10) 0.0193(10) 0.0048(8) 0.0094(8) 0.0077(8)
C11 0.0276(11) 0.0243(11) 0.0203(10) 0.0047(8) 0.0052(8) 0.0091(9)
C12 0.0275(11) 0.0242(11) 0.0303(11) 0.0033(9) 0.0119(8) 0.0067(9)
C13 0.0445(13) 0.0253(11) 0.0271(11) 0.0079(9) 0.0203(9) 0.0093(10)
C14 0.0451(13) 0.0311(12) 0.0185(10) 0.0060(9) 0.0061(9) 0.0136(10)
C15 0.0287(11) 0.0253(11) 0.0233(10) 0.0034(8) 0.0052(8) 0.0084(9)

loop_
_atom_type_symbol
_atom_type_description
_atom_type_scat_dispersion_real
_atom_type_scat_dispersion_imag
_atom_type_scat_source
C C 0.0033 0.0016 'International Tables Vol C Tables 4.2.6.8 and 6.1.1.4'
H H 0.0000 0.0000 'International Tables Vol C Tables 4.2.6.8 and 6.1.1.4'
Cl Cl 0.1484 0.1585 'International Tables Vol C Tables 4.2.6.8 and 6.1.1.4'

loop_
_geom_angle_atom_site_label_1
_geom_angle_atom_site_label_2
_geom_angle_atom_site_label_3
_geom_angle
C6 C1 C4 129.10(14)
C6 C1 C3 124.87(15)
C4 C1 C3 88.39(12)
C6 C1 C5 126.59(14)
C4 C1 C5 87.37(13)
C3 C1 C5 87.32(13)
C6 C1 C2 177.55(14)
C4 C1 C2 53.18(10)
C3 C1 C2 53.18(10)
C5 C1 C2 53.00(9)
C8 C2 C5 128.26(15)
C8 C2 C3 124.49(15)
C5 C2 C3 87.03(13)
C8 C2 C4 128.66(15)
C5 C2 C4 87.07(13)
C3 C2 C4 87.77(14)
C8 C2 C1 177.25(15)
C5 C2 C1 53.01(10)
C3 C2 C1 52.76(10)
C4 C2 C1 52.75(10)
C1 C3 C2 74.06(12)
C1 C4 C2 74.06(12)
C2 C5 C1 73.98(12)
C1 C6 C7 113.42(15)
C1 C6 Cl1 108.56(12)
C7 C6 Cl1 109.08(13)
C1 C6 Cl2 109.09(12)
C7 C6 Cl2 108.90(13)
Cl1 C6 Cl2 107.65(9)
C9 C8 C2 175.5(2)
C8 C9 C10 176.6(2)
C11 C10 C15 119.03(17)
C11 C10 C9 119.77(16)
C15 C10 C9 121.20(16)
C12 C11 C10 120.66(17)
C11 C12 C13 120.08(18)
C14 C13 C12 119.79(18)
C13 C14 C15 120.79(18)
C14 C15 C10 119.58(18)

loop_
_geom_bond_atom_site_label_1
_geom_bond_atom_site_label_2
_geom_bond_distance
Cl1 C6 1.8002(18)
Cl2 C6 1.8011(17)
C1 C6 1.499(2)
C1 C4 1.549(2)
C1 C3 1.549(2)
C1 C5 1.555(2)
C1 C2 1.871(2)
C2 C8 1.449(2)
C2 C5 1.555(2)
C2 C3 1.558(2)
C2 C4 1.558(2)
C6 C7 1.508(2)
C8 C9 1.193(2)
C9 C10 1.441(2)
C10 C11 1.389(3)
C10 C15 1.401(2)
C11 C12 1.378(3)
C12 C13 1.380(3)
C13 C14 1.380(3)
C14 C15 1.380(3)
